data_4349514
loop_
_publ_author_name
'Guo, Peng'
'Strohmaier, Karl'
'Vroman, Hilda'
'Afeworki, Mobae'
'Ravikovitch, Peter I.'
'Paur, Charanjit S.'
'Sun, Junliang'
'Burton, Allen'
'Zou, Xiaodong'

_publ_section_title
;
 Accurate structure determination of a borosilicate zeolite EMM-26 with
 two-dimensional 10 \\times 10 ring channels using rotation electron
 diffraction
;
_journal_issue 11
_journal_name_full 'Inorganic Chemistry Frontiers'
_journal_page_first 1444
_journal_paper_doi 10.1039/C6QI00262E
_journal_volume 3
_journal_year 2016
_chemical_formula_moiety 'C22 B8.08 O194.64 Si87.92'
_chemical_formula_sum 'C22 B8.08 O194.64 Si87.92'
_chemical_formula_weight 5934.96
_space_group_IT_number 64
_space_group_name_Hall '-C 2ac 2'
_space_group_name_H-M_alt 'C m c e'
_symmetry_cell_setting orthorhombic
_symmetry_space_group_name_Hall '-C 2ac 2'
_symmetry_space_group_name_H-M 'C m c e'
_atom_sites_solution_primary direct
_atom_sites_solution_secondary difmap
_audit_block_doi 10.5517/ccdc.csd.cc1ldbv5
_audit_creation_method SHELXL-97
_audit_update_record
;
2016-03-31 deposited with the CCDC.
2016-09-18 downloaded from the CCDC.
;
_cell_angle_alpha 90.00
_cell_angle_beta 90.00
_cell_angle_gamma 90.00
_cell_formula_units_Z 1
_cell_length_a 19.39(10)
_cell_length_b 15.81(10)
_cell_length_c 17.90(10)
_cell_measurement_reflns_used 524
_cell_measurement_temperature 293(2)
_cell_measurement_theta_max 0.65
_cell_measurement_theta_min 0.07
_cell_volume 5487(5)
_computing_structure_refinement 'SHELXL-97 (Sheldrick, 1997)'
_computing_structure_solution 'SHELXS-97 (Sheldrick, 1990)'
_diffrn_measured_fraction_theta_full 0.466
_diffrn_measured_fraction_theta_max 0.466
_diffrn_measurement_device_type 'Erlangsheng CCD'
_diffrn_measurement_method 'Rotation Electron Diffraction'
_diffrn_radiation_source '200 kV accerelating voltage'
_diffrn_radiation_type Electrons
_diffrn_radiation_wavelength 0.02510
_diffrn_reflns_av_R_equivalents 0.2138
_diffrn_reflns_av_sigmaI/netI 0.3202
_diffrn_reflns_limit_h_max 15
_diffrn_reflns_limit_h_min -15
_diffrn_reflns_limit_k_max 13
_diffrn_reflns_limit_k_min -13
_diffrn_reflns_limit_l_max 15
_diffrn_reflns_limit_l_min -15
_diffrn_reflns_number 1444
_diffrn_reflns_theta_full 0.65
_diffrn_reflns_theta_max 0.65
_diffrn_reflns_theta_min 0.07
_exptl_absorpt_coefficient_mu 0.000
_exptl_crystal_density_diffrn 1.795
_exptl_crystal_density_method 'not measured'
_exptl_crystal_description block
_exptl_crystal_F_000 975
_refine_diff_density_max 0.129
_refine_diff_density_min -0.125
_refine_diff_density_rms 0.033
_refine_ls_extinction_method none
_refine_ls_goodness_of_fit_ref 0.956
_refine_ls_matrix_type full
_refine_ls_number_parameters 69
_refine_ls_number_reflns 524
_refine_ls_number_restraints 72
_refine_ls_restrained_S_all 0.925
_refine_ls_R_factor_all 0.2187
_refine_ls_R_factor_gt 0.1456
_refine_ls_shift/su_max 0.000
_refine_ls_shift/su_mean 0.000
_refine_ls_structure_factor_coef Fsqd
_refine_ls_weighting_details 'calc w=1/[\s^2^(Fo^2^)+(0.1617P)^2^+0.0000P] where P=(Fo^2^+2Fc^2^)/3'
_refine_ls_weighting_scheme calc
_refine_ls_wR_factor_gt 0.3396
_refine_ls_wR_factor_ref 0.3667
_reflns_number_gt 178
_reflns_number_total 524
_reflns_threshold_expression >2sigma(I)
_cod_data_source_file c6qi00262e2.cif
_cod_data_source_block emm26
_cod_depositor_comments
;
The following automatic conversions were performed:

data item '_symmetry_cell_setting' value 'Orthorhombic' was changed
to 'orthorhombic' in accordance with the
/home/saulius/struct/COD-crude-data/automatic-downloads/DataCite-retrospective/RSC/depositions/lib/dictionaries/cif_core.dic
dictionary named 'cif_core.dic' version 2.4.2 last updated on
2011-04-26.

Automatic conversion script
Id: cif_fix_values 6909 2019-04-08 15:41:33Z antanas 
;
_cod_original_cell_volume 5489(54)
_cod_original_sg_symbol_Hall '-C 2bc 2'
_cod_original_sg_symbol_H-M Cmca
_cod_database_code 4349514

loop_
_symmetry_equiv_pos_as_xyz
'x, y, z'
'-x, -y+1/2, z+1/2'
'-x, y+1/2, -z+1/2'
'x, -y, -z'
'x+1/2, y+1/2, z'
'-x+1/2, -y+1, z+1/2'
'-x+1/2, y+1, -z+1/2'
'x+1/2, -y+1/2, -z'
'-x, -y, -z'
'x, y-1/2, -z-1/2'
'x, -y-1/2, z-1/2'
'-x, y, z'
'-x+1/2, -y+1/2, -z'
'x+1/2, y, -z-1/2'
'x+1/2, -y, z-1/2'
'-x+1/2, y+1/2, z'

loop_
_atom_site_label
_atom_site_type_symbol
_atom_site_fract_x
_atom_site_fract_y
_atom_site_fract_z
_atom_site_U_iso_or_equiv
_atom_site_adp_type
_atom_site_occupancy
_atom_site_symmetry_multiplicity
_atom_site_calc_flag
_atom_site_refinement_flags
Si1 Si 0.4188(9) 0.1579(11) 0.4297(11) 0.062(3) Uiso 1 1 d D
Si2 Si 0.3485(13) 0.0000 0.5000 0.062(3) Uiso 1 2 d SD
Si3 Si 0.2349(9) 0.0704(13) 0.6059(10) 0.062(3) Uiso 1 1 d D
Si4 Si 0.2500 0.3234(18) 0.2500 0.062(3) Uiso 0.88(4) 2 d SPD
B4 B 0.2500 0.3234(18) 0.2500 0.062(3) Uiso 0.12(4) 2 d SP
Si5 Si 0.1787(10) 0.2047(11) 0.5000(11) 0.062(3) Uiso 1 1 d D
Si6 Si 0.1967(11) 0.1096(12) 0.3522(10) 0.062(3) Uiso 0.95(5) 1 d PD
B6 B 0.1967(11) 0.1096(12) 0.3522(10) 0.062(3) Uiso 0.05(5) 1 d P
Si7 Si 0.3359(12) 0.1781(14) 0.2940(13) 0.062(3) Uiso 0.61(5) 1 d PD
B7 B 0.3359(12) 0.1781(14) 0.2940(13) 0.062(3) Uiso 0.39(5) 1 d P
O1 O 0.4004(14) 0.176(2) 0.3459(14) 0.095(4) Uiso 1 1 d D
O2 O 0.3014(13) 0.0511(17) 0.5563(13) 0.095(4) Uiso 1 1 d D
O3 O 0.3963(14) 0.0663(14) 0.4547(14) 0.095(4) Uiso 1 1 d D
O4 O 0.3850(14) 0.2309(16) 0.4806(17) 0.095(4) Uiso 1 1 d D
O5 O 0.1590(15) 0.1622(19) 0.4189(14) 0.095(4) Uiso 1 1 d D
O6 O 0.3163(11) 0.2706(16) 0.2681(16) 0.095(4) Uiso 1 1 d D
O7 O 0.1525(15) 0.124(2) 0.2788(14) 0.095(4) Uiso 1 1 d D
O8 O 0.2653(14) 0.1144(18) 0.6789(11) 0.095(4) Uiso 1 1 d D
O9 O 0.1901(16) -0.0113(15) 0.6248(17) 0.095(4) Uiso 1 1 d D
O10 O 0.2711(12) 0.143(2) 0.3432(17) 0.095(4) Uiso 1 1 d D
O11 O 0.5000 0.173(3) 0.443(2) 0.095(4) Uiso 1 2 d SD
O12 O 0.2500 0.2500 0.5000 0.095(4) Uiso 1 2 d SD
O13 O 0.1813(15) 0.1302(16) 0.5629(16) 0.095(4) Uiso 1 1 d D
C1 C 0.0000 0.037(10) 0.579(9) 0.41(7) Uiso 1 2 d SD
OW1 O 0.5000 0.299(11) 0.218(10) 0.095(4) Uiso 0.29(9) 2 d SP
C2 C 0.0000 -0.003(10) 0.672(9) 0.41(7) Uiso 1 2 d SD
OW2 O 0.0000 0.002(10) 0.779(8) 0.095(4) Uiso 0.33(9) 2 d SP

loop_
_atom_type_symbol
_atom_type_description
_atom_type_scat_dispersion_real
_atom_type_scat_dispersion_imag
_atom_type_scat_source
O O 0.0000 0.0000 'International Tables Vol C Tables 4.2.6.8 and 6.1.1.4'
Si Si 0.0000 0.0000 'International Tables Vol C Tables 4.2.6.8 and 6.1.1.4'
C C 0.0000 0.0000 'International Tables Vol C Tables 4.2.6.8 and 6.1.1.4'
B B 0.0000 0.0000 'International Tables Vol C Tables 4.2.6.8 and 6.1.1.4'

loop_
_geom_angle_atom_site_label_1
_geom_angle_atom_site_label_2
_geom_angle_atom_site_label_3
_geom_angle
_geom_angle_site_symmetry_1
_geom_angle_site_symmetry_3
O1 Si1 O3 111.9(17) . .
O1 Si1 O11 109(2) . .
O3 Si1 O11 111.2(19) . .
O1 Si1 O4 108.7(18) . .
O3 Si1 O4 112.7(19) . .
O11 Si1 O4 102.3(19) . .
O2 Si2 O2 110(2) 4_556 .
O2 Si2 O3 110.0(13) 4_556 .
O2 Si2 O3 108.6(13) . .
O2 Si2 O3 108.6(13) 4_556 4_556
O2 Si2 O3 110.0(13) . 4_556
O3 Si2 O3 110(3) . 4_556
O9 Si3 O2 114(2) . .
O9 Si3 O8 112.4(18) . .
O2 Si3 O8 103.9(16) . .
O9 Si3 O13 103.2(19) . .
O2 Si3 O13 111.7(17) . .
O8 Si3 O13 112.1(19) . .
O6 Si4 O6 116(3) 7_545 .
O6 Si4 O8 109.4(13) 7_545 13_556
O6 Si4 O8 108.0(13) . 13_556
O6 Si4 O8 108.0(13) 7_545 11_565
O6 Si4 O8 109.4(13) . 11_565
O8 Si4 O8 106(3) 13_556 11_565
O12 Si5 O13 107.8(16) . .
O12 Si5 O4 112.6(17) . 13_556
O13 Si5 O4 109.1(18) . 13_556
O12 Si5 O5 113.2(16) . .
O13 Si5 O5 108.7(18) . .
O4 Si5 O5 105.4(18) 13_556 .
O10 Si6 O7 111.6(18) . .
O10 Si6 O9 115.4(18) . 4_556
O7 Si6 O9 108.0(17) . 4_556
O10 Si6 O5 108.7(18) . .
O7 Si6 O5 107.0(18) . .
O9 Si6 O5 105.7(19) 4_556 .
O1 Si7 O7 111(2) . 7_545
O1 Si7 O6 113.0(19) . .
O7 Si7 O6 107(2) 7_545 .
O1 Si7 O10 107(2) . .
O7 Si7 O10 112(2) 7_545 .
O6 Si7 O10 106.8(18) . .
Si1 O1 Si7 139(2) . .
Si2 O2 Si3 157(2) . .
Si1 O3 Si2 154(2) . .
Si1 O4 Si5 151(2) . 13_556
Si6 O5 Si5 139(2) . .
Si4 O6 Si7 139(2) . .
B7 O7 Si7 0.0(17) 7_545 7_545
B7 O7 Si6 133(2) 7_545 .
Si7 O7 Si6 133(2) 7_545 .
Si3 O8 B4 146.5(19) . 13_556
Si3 O8 Si4 146.5(19) . 13_556
B4 O8 Si4 0.000(1) 13_556 13_556
Si3 O9 B6 142(2) . 4_556
Si3 O9 Si6 142(2) . 4_556
B6 O9 Si6 0.0(13) 4_556 4_556
Si6 O10 Si7 153(2) . .
Si1 O11 Si1 157(3) 12_655 .
Si5 O12 Si5 180.0(19) 13_556 .
Si3 O13 Si5 141(2) . .

loop_
_geom_bond_atom_site_label_1
_geom_bond_atom_site_label_2
_geom_bond_distance
_geom_bond_site_symmetry_2
Si1 O1 1.57(3) .
Si1 O3 1.58(2) .
Si1 O11 1.61(2) .
Si1 O4 1.61(3) .
Si2 O2 1.58(2) 4_556
Si2 O2 1.58(2) .
Si2 O3 1.62(2) .
Si2 O3 1.62(2) 4_556
Si3 O9 1.59(3) .
Si3 O2 1.59(2) .
Si3 O8 1.59(2) .
Si3 O13 1.60(3) .
Si4 O6 1.57(2) 7_545
Si4 O6 1.57(2) .
Si4 O8 1.64(2) 13_556
Si4 O8 1.64(2) 11_565
Si5 O12 1.556(19) .
Si5 O13 1.63(3) .
Si5 O4 1.64(3) 13_556
Si5 O5 1.65(3) .
Si6 O10 1.55(3) .
Si6 O7 1.59(3) .
Si6 O9 1.61(3) 4_556
Si6 O5 1.63(3) .
Si7 O1 1.56(3) .
Si7 O7 1.57(3) 7_545
Si7 O6 1.58(3) .
Si7 O10 1.63(3) .
O4 Si5 1.64(3) 13_556
O7 B7 1.57(3) 7_545
O7 Si7 1.57(3) 7_545
O8 B4 1.64(2) 13_556
O8 Si4 1.64(2) 13_556
O9 B6 1.61(3) 4_556
O9 Si6 1.61(3) 4_556
O11 Si1 1.61(2) 12_655
O12 Si5 1.556(19) 13_556
C1 C2 1.79(5) .
